data_7009829
loop_
_publ_author_name
'Li, Zhaohui'
'Xu, Xingling'
'Khoo, Soo Beng'
'Mok, K. F.'
'Hor, T. S. Andy'

_publ_section_title
;
 Formation and structural relationship of electroactive PtII--HgII
 polymetallic sulfide aggregates
;
_journal_issue 17
_journal_name_full 'Journal of the Chemical Society, Dalton Transactions'
_journal_page_first 2901
_journal_paper_doi 10.1039/b003799k
_journal_year 2000
_chemical_formula_sum 'C109 H92 Cl4 F12 Hg2 P8 Pt2 S2'
_chemical_formula_weight 2874.87
_chemical_name_systematic
; 
 ? 
;
_space_group_IT_number 2
_symmetry_cell_setting triclinic
_symmetry_space_group_name_Hall '-P 1'
_symmetry_space_group_name_H-M 'P -1'
_atom_sites_solution_hydrogens geom
_atom_sites_solution_primary direct
_atom_sites_solution_secondary difmap
_audit_creation_method SHELXL-97
_cell_angle_alpha 79.242(1)
_cell_angle_beta 88.898(1)
_cell_angle_gamma 72.579(1)
_cell_formula_units_Z 2
_cell_length_a 14.5458(2)
_cell_length_b 17.4269(2)
_cell_length_c 24.8814(4)
_cell_measurement_temperature 293(2)
_cell_volume 5907.55(15)
_computing_cell_refinement 'Siemens XSCANS'
_computing_data_collection 'Siemens XSCANS'
_computing_data_reduction 'Siemens SHELXTL'
_computing_molecular_graphics 'Siemens SHELXTL'
_computing_publication_material 'Siemens SHELXTL'
_computing_structure_refinement 'SHELXL-97 (Sheldrick, 1997)'
_computing_structure_solution 'SHELXS-97 (Sheldrick, 1990)'
_diffrn_ambient_temperature 293(2)
_diffrn_measured_fraction_theta_full 0.977
_diffrn_measured_fraction_theta_max 0.977
_diffrn_measurement_method '\w scans'
_diffrn_radiation_monochromator graphite
_diffrn_radiation_source 'fine-focus sealed tube'
_diffrn_radiation_type MoK\a
_diffrn_radiation_wavelength 0.71073
_diffrn_reflns_av_R_equivalents 0.0335
_diffrn_reflns_av_sigmaI/netI 0.0610
_diffrn_reflns_limit_h_max 18
_diffrn_reflns_limit_h_min -18
_diffrn_reflns_limit_k_max 22
_diffrn_reflns_limit_k_min -22
_diffrn_reflns_limit_l_max 31
_diffrn_reflns_limit_l_min -31
_diffrn_reflns_number 51337
_diffrn_reflns_theta_full 27.14
_diffrn_reflns_theta_max 27.14
_diffrn_reflns_theta_min 1.62
_exptl_absorpt_coefficient_mu 5.247
_exptl_absorpt_correction_T_max 0.908
_exptl_absorpt_correction_T_min 0.622
_exptl_absorpt_correction_type 'Sadabs (Sheldrick, 1996)'
_exptl_crystal_colour 'Very pale yellow'
_exptl_crystal_density_diffrn 1.616
_exptl_crystal_density_method 'not measured'
_exptl_crystal_description 'Prism in capillary'
_exptl_crystal_F_000 2780
_exptl_crystal_size_max 0.35
_exptl_crystal_size_mid 0.12
_exptl_crystal_size_min 0.10
_refine_diff_density_max 1.917
_refine_diff_density_min -1.022
_refine_diff_density_rms 0.171
_refine_ls_extinction_method none
_refine_ls_goodness_of_fit_ref 1.043
_refine_ls_hydrogen_treatment mixed
_refine_ls_matrix_type full
_refine_ls_number_parameters 1189
_refine_ls_number_reflns 25578
_refine_ls_number_restraints 1
_refine_ls_restrained_S_all 1.043
_refine_ls_R_factor_all 0.0817
_refine_ls_R_factor_gt 0.0475
_refine_ls_shift/su_max 0.018
_refine_ls_shift/su_mean 0.000
_refine_ls_structure_factor_coef Fsqd
_refine_ls_weighting_details 'calc w=1/[\s^2^(Fo^2^)+(0.0817P)^2^+12.7177P] where P=(Fo^2^+2Fc^2^)/3'
_refine_ls_weighting_scheme calc
_refine_ls_wR_factor_gt 0.1373
_refine_ls_wR_factor_ref 0.1576
_reflns_number_gt 17810
_reflns_number_total 25578
_reflns_threshold_expression >2sigma(I)
_cod_data_source_file b003799k.txt
_cod_data_source_block 6
_cod_depositor_comments
;
The following automatic conversions were performed:
'_symmetry_cell_setting' value 'Triclinic' changed to 'triclinic'
according to '/home/saulius/struct/CIF-dictionaries/cif_core.dic'
dictionary named 'cif_core.dic' version 2.4.1 from 2010-06-29.

Automatic conversion script
Id: cif_fix_enum 1527 2010-12-29 10:47:43Z saulius 
;
_cod_original_cell_volume 5907.55(14)
_cod_original_sg_symbol_H-M P(-1)
_cod_database_code 7009829

loop_
_symmetry_equiv_pos_as_xyz
'x, y, z'
'-x, -y, -z'

loop_
_atom_site_label
_atom_site_type_symbol
_atom_site_fract_x
_atom_site_fract_y
_atom_site_fract_z
_atom_site_U_iso_or_equiv
_atom_site_adp_type
_atom_site_occupancy
_atom_site_symmetry_multiplicity
_atom_site_calc_flag
_atom_site_refinement_flags
_atom_site_disorder_assembly
_atom_site_disorder_group
Pt1 Pt 0.78241(2) 0.205122(18) 0.160404(12) 0.03405(8) Uani 1 1 d . . .
Pt2 Pt 0.87046(2) 0.25687(2) 0.268669(12) 0.03890(9) Uani 1 1 d . . .
Hg1 Hg 0.83527(3) 0.03800(2) 0.283361(14) 0.04955(10) Uani 1 1 d . . .
Hg2 Hg 1.04051(2) 0.07494(2) 0.219266(15) 0.04853(10) Uani 1 1 d . . .
S1 S 0.75822(15) 0.18599(13) 0.25549(8) 0.0405(5) Uani 1 1 d . . .
S2 S 0.93517(14) 0.21082(13) 0.18836(8) 0.0386(4) Uani 1 1 d . . .
Cl1 Cl 0.92824(17) -0.02279(15) 0.20240(9) 0.0540(5) Uani 1 1 d . . .
Cl2 Cl 1.00419(17) 0.02976(16) 0.32890(9) 0.0567(6) Uani 1 1 d . . .
P1 P 0.63119(15) 0.20107(13) 0.13992(9) 0.0392(5) Uani 1 1 d . . .
P2 P 0.82735(16) 0.23659(13) 0.07170(9) 0.0395(5) Uani 1 1 d . . .
P3 P 0.98507(17) 0.32273(14) 0.27189(9) 0.0461(5) Uani 1 1 d . . .
P4 P 0.77740(18) 0.30627(16) 0.33874(10) 0.0498(6) Uani 1 1 d . . .
P5 P 0.77849(17) -0.06980(15) 0.33823(9) 0.0467(5) Uani 1 1 d . . .
P6 P 1.19102(17) -0.03654(16) 0.23602(10) 0.0498(6) Uani 1 1 d . . .
C1 C 0.6371(6) 0.1291(5) 0.0951(3) 0.0406(18) Uani 1 1 d . . .
C2 C 0.7085(7) 0.0526(6) 0.1089(4) 0.054(2) Uani 1 1 d . . .
H2A H 0.7517 0.0431 0.1382 0.065 Uiso 1 1 calc R . .
C3 C 0.7152(7) -0.0083(6) 0.0793(4) 0.060(3) Uani 1 1 d . . .
H3A H 0.7635 -0.0580 0.0886 0.072 Uiso 1 1 calc R . .
C4 C 0.6518(8) 0.0034(7) 0.0368(4) 0.063(3) Uani 1 1 d . . .
H4A H 0.6547 -0.0387 0.0182 0.076 Uiso 1 1 calc R . .
C5 C 0.5832(8) 0.0784(7) 0.0218(4) 0.061(3) Uani 1 1 d . . .
H5A H 0.5422 0.0873 -0.0084 0.074 Uiso 1 1 calc R . .
C6 C 0.5735(7) 0.1412(6) 0.0506(4) 0.051(2) Uani 1 1 d . . .
H6A H 0.5253 0.1908 0.0404 0.061 Uiso 1 1 calc R . .
C7 C 0.5479(6) 0.3003(5) 0.1105(4) 0.047(2) Uani 1 1 d . . .
C8 C 0.5781(7) 0.3709(6) 0.1066(4) 0.057(2) Uani 1 1 d . . .
H8A H 0.6399 0.3663 0.1188 0.068 Uiso 1 1 calc R . .
C9 C 0.5164(9) 0.4458(6) 0.0847(5) 0.079(3) Uani 1 1 d . . .
H9A H 0.5362 0.4924 0.0820 0.094 Uiso 1 1 calc R . .
C10 C 0.4218(10) 0.4530(8) 0.0660(6) 0.091(4) Uani 1 1 d . . .
H10A H 0.3802 0.5040 0.0504 0.109 Uiso 1 1 calc R . .
C11 C 0.3925(9) 0.3845(8) 0.0711(6) 0.087(4) Uani 1 1 d . . .
H11A H 0.3304 0.3893 0.0593 0.104 Uiso 1 1 calc R . .
C12 C 0.4537(7) 0.3085(7) 0.0937(5) 0.065(3) Uani 1 1 d . . .
H12A H 0.4324 0.2626 0.0977 0.078 Uiso 1 1 calc R . .
C13 C 0.5618(6) 0.1672(5) 0.1963(4) 0.045(2) Uani 1 1 d . . .
C14 C 0.5461(8) 0.0912(7) 0.2051(4) 0.064(3) Uani 1 1 d . . .
H14A H 0.5750 0.0542 0.1827 0.077 Uiso 1 1 calc R . .
C15 C 0.4885(10) 0.0691(9) 0.2464(5) 0.092(4) Uani 1 1 d . . .
H15A H 0.4795 0.0176 0.2526 0.110 Uiso 1 1 calc R . .
C16 C 0.4449(10) 0.1263(12) 0.2778(5) 0.103(5) Uani 1 1 d . . .
H16A H 0.4040 0.1132 0.3047 0.124 Uiso 1 1 calc R . .
C17 C 0.4594(9) 0.2027(9) 0.2711(5) 0.085(4) Uani 1 1 d . . .
H17A H 0.4316 0.2396 0.2937 0.102 Uiso 1 1 calc R . .
C18 C 0.5172(7) 0.2209(7) 0.2292(4) 0.063(3) Uani 1 1 d . . .
H18A H 0.5263 0.2724 0.2230 0.076 Uiso 1 1 calc R . .
C19 C 0.7550(6) 0.2344(5) 0.0134(3) 0.0422(19) Uani 1 1 d . . .
C20 C 0.7766(7) 0.1692(6) -0.0138(4) 0.054(2) Uani 1 1 d . . .
H20A H 0.8304 0.1243 -0.0024 0.064 Uiso 1 1 calc R . .
C21 C 0.7192(8) 0.1697(7) -0.0578(4) 0.063(3) Uani 1 1 d . . .
H21A H 0.7336 0.1248 -0.0751 0.076 Uiso 1 1 calc R . .
C22 C 0.6411(9) 0.2365(7) -0.0758(4) 0.073(3) Uani 1 1 d . . .
H22A H 0.6045 0.2375 -0.1063 0.087 Uiso 1 1 calc R . .
C23 C 0.6161(8) 0.3017(7) -0.0495(4) 0.069(3) Uani 1 1 d . . .
H23A H 0.5613 0.3457 -0.0610 0.083 Uiso 1 1 calc R . .
C24 C 0.6743(7) 0.3013(6) -0.0050(4) 0.054(2) Uani 1 1 d . . .
H24A H 0.6589 0.3462 0.0124 0.065 Uiso 1 1 calc R . .
C25 C 0.9455(6) 0.1677(5) 0.0624(3) 0.044(2) Uani 1 1 d . . .
C26 C 0.9596(7) 0.0834(5) 0.0766(4) 0.052(2) Uani 1 1 d . . .
H26A H 0.9110 0.0646 0.0937 0.063 Uiso 1 1 calc R . .
C27 C 1.0437(7) 0.0282(6) 0.0659(5) 0.065(3) Uani 1 1 d . . .
H27A H 1.0507 -0.0276 0.0746 0.078 Uiso 1 1 calc R . .
C28 C 1.1175(8) 0.0544(8) 0.0423(5) 0.080(4) Uani 1 1 d . . .
H28A H 1.1735 0.0167 0.0337 0.097 Uiso 1 1 calc R . .
C29 C 1.1084(9) 0.1368(9) 0.0312(6) 0.095(4) Uani 1 1 d . . .
H29A H 1.1604 0.1544 0.0181 0.114 Uiso 1 1 calc R . .
C30 C 1.0211(8) 0.1943(7) 0.0397(5) 0.074(3) Uani 1 1 d . . .
H30A H 1.0139 0.2500 0.0301 0.089 Uiso 1 1 calc R . .
C31 C 0.8366(6) 0.3408(5) 0.0542(3) 0.0431(19) Uani 1 1 d . . .
C32 C 0.8208(6) 0.3915(5) 0.0921(4) 0.050(2) Uani 1 1 d . . .
H32A H 0.8076 0.3718 0.1278 0.060 Uiso 1 1 calc R . .
C33 C 0.8243(8) 0.4713(6) 0.0777(5) 0.065(3) Uani 1 1 d . . .
H33A H 0.8119 0.5053 0.1033 0.079 Uiso 1 1 calc R . .
C34 C 0.8464(9) 0.5000(7) 0.0244(5) 0.077(3) Uani 1 1 d . . .
H34A H 0.8496 0.5532 0.0142 0.092 Uiso 1 1 calc R . .
C35 C 0.8629(10) 0.4500(7) -0.0118(5) 0.082(4) Uani 1 1 d . . .
H35A H 0.8788 0.4687 -0.0472 0.099 Uiso 1 1 calc R . .
C36 C 0.8569(8) 0.3716(6) 0.0022(4) 0.062(3) Uani 1 1 d . . .
H36A H 0.8668 0.3388 -0.0242 0.075 Uiso 1 1 calc R . .
C37 C 0.9345(8) 0.4335(6) 0.2664(4) 0.056(2) Uani 1 1 d . . .
C38 C 0.9700(10) 0.4788(7) 0.2946(5) 0.079(3) Uani 1 1 d . . .
H38A H 1.0216 0.4533 0.3197 0.095 Uiso 1 1 calc R . .
C39 C 0.9278(13) 0.5658(8) 0.2859(7) 0.110(5) Uani 1 1 d . . .
H39A H 0.9505 0.5970 0.3058 0.132 Uiso 1 1 calc R . .
C40 C 0.8522(15) 0.6031(9) 0.2471(8) 0.125(6) Uani 1 1 d . . .
H40A H 0.8286 0.6599 0.2386 0.149 Uiso 1 1 calc R . .
C41 C 0.8122(12) 0.5571(9) 0.2213(7) 0.107(5) Uani 1 1 d . . .
H41A H 0.7578 0.5820 0.1982 0.128 Uiso 1 1 calc R . .
C42 C 0.8549(9) 0.4711(7) 0.2305(5) 0.078(3) Uani 1 1 d . . .
H42A H 0.8295 0.4395 0.2123 0.094 Uiso 1 1 calc R . .
C43 C 1.0680(7) 0.3134(6) 0.2164(4) 0.054(2) Uani 1 1 d . . .
C44 C 1.1571(8) 0.2545(7) 0.2207(5) 0.069(3) Uani 1 1 d . . .
H44A H 1.1778 0.2208 0.2546 0.082 Uiso 1 1 calc R . .
C45 C 1.2158(9) 0.2434(9) 0.1781(6) 0.086(4) Uani 1 1 d . . .
H45A H 1.2753 0.2032 0.1829 0.104 Uiso 1 1 calc R . .
C46 C 1.1873(11) 0.2907(10) 0.1290(6) 0.096(5) Uani 1 1 d . . .
H46A H 1.2270 0.2823 0.0995 0.116 Uiso 1 1 calc R . .
C47 C 1.0997(9) 0.3521(9) 0.1211(5) 0.078(3) Uani 1 1 d . . .
H47A H 1.0809 0.3848 0.0868 0.094 Uiso 1 1 calc R . .
C48 C 1.0410(8) 0.3639(7) 0.1646(4) 0.069(3) Uani 1 1 d . . .
H48A H 0.9829 0.4058 0.1598 0.083 Uiso 1 1 calc R . .
C49 C 1.0657(7) 0.2819(6) 0.3317(4) 0.056(2) Uani 1 1 d . . .
C50 C 1.0508(8) 0.2185(6) 0.3708(4) 0.066(3) Uani 1 1 d . . .
H50A H 1.0020 0.1962 0.3652 0.080 Uiso 1 1 calc R . .
C51 C 1.1095(11) 0.1887(9) 0.4186(5) 0.097(4) Uani 1 1 d . . .
H51A H 1.0982 0.1485 0.4458 0.117 Uiso 1 1 calc R . .
C52 C 1.1862(12) 0.2206(10) 0.4248(6) 0.108(5) Uani 1 1 d . . .
H52A H 1.2250 0.2014 0.4567 0.130 Uiso 1 1 calc R . .
C53 C 1.2049(11) 0.2794(9) 0.3850(6) 0.105(5) Uani 1 1 d . . .
H53A H 1.2565 0.2990 0.3896 0.125 Uiso 1 1 calc R . .
C54 C 1.1464(9) 0.3092(7) 0.3380(5) 0.083(4) Uani 1 1 d . . .
H54A H 1.1603 0.3475 0.3102 0.100 Uiso 1 1 calc R . .
C55 C 0.7923(8) 0.3915(7) 0.3665(4) 0.061(3) Uani 1 1 d . . .
C56 C 0.8632(9) 0.3795(7) 0.4065(5) 0.074(3) Uani 1 1 d . . .
H56A H 0.9036 0.3267 0.4190 0.089 Uiso 1 1 calc R . .
C57 C 0.8760(12) 0.4422(10) 0.4283(5) 0.097(5) Uani 1 1 d . . .
H57A H 0.9281 0.4320 0.4525 0.117 Uiso 1 1 calc R . .
C58 C 0.8139(15) 0.5190(11) 0.4151(6) 0.108(5) Uani 1 1 d . . .
H58A H 0.8196 0.5606 0.4322 0.130 Uiso 1 1 calc R . .
C59 C 0.7409(13) 0.5340(9) 0.3751(7) 0.112(5) Uani 1 1 d . . .
H59A H 0.6990 0.5868 0.3648 0.134 Uiso 1 1 calc R . .
C60 C 0.7294(10) 0.4714(7) 0.3501(5) 0.083(4) Uani 1 1 d . . .
H60A H 0.6812 0.4825 0.3232 0.100 Uiso 1 1 calc R . .
C61 C 0.6516(7) 0.3434(6) 0.3149(4) 0.060(3) Uani 1 1 d . . .
C62 C 0.6281(9) 0.3882(7) 0.2628(5) 0.075(3) Uani 1 1 d . . .
H62A H 0.6768 0.3941 0.2390 0.090 Uiso 1 1 calc R . .
C63 C 0.5322(10) 0.4248(8) 0.2452(6) 0.091(4) Uani 1 1 d . . .
H63A H 0.5162 0.4537 0.2096 0.110 Uiso 1 1 calc R . .
C64 C 0.4627(10) 0.4178(11) 0.2807(8) 0.111(6) Uani 1 1 d . . .
H64A H 0.3988 0.4453 0.2695 0.134 Uiso 1 1 calc R . .
C65 C 0.4818(9) 0.3722(10) 0.3323(7) 0.102(5) Uani 1 1 d . . .
H65A H 0.4322 0.3650 0.3549 0.123 Uiso 1 1 calc R . .
C66 C 0.5753(9) 0.3376(8) 0.3494(5) 0.078(3) Uani 1 1 d . . .
H66A H 0.5896 0.3091 0.3852 0.094 Uiso 1 1 calc R . .
C67 C 0.7854(7) 0.2305(7) 0.4016(4) 0.057(2) Uani 1 1 d . . .
C68 C 0.7432(9) 0.2517(8) 0.4499(5) 0.077(3) Uani 1 1 d . . .
H68A H 0.7102 0.3061 0.4508 0.093 Uiso 1 1 calc R . .
C69 C 0.7502(10) 0.1920(10) 0.4966(5) 0.088(4) Uani 1 1 d . . .
H69A H 0.7191 0.2065 0.5279 0.106 Uiso 1 1 calc R . .
C70 C 0.7999(10) 0.1157(10) 0.4971(5) 0.083(4) Uani 1 1 d . . .
H70A H 0.8056 0.0773 0.5293 0.100 Uiso 1 1 calc R . .
C71 C 0.8441(10) 0.0909(8) 0.4510(5) 0.079(3) Uani 1 1 d . . .
H71A H 0.8784 0.0362 0.4518 0.095 Uiso 1 1 calc R . .
C72 C 0.8364(8) 0.1499(6) 0.4028(4) 0.061(3) Uani 1 1 d . . .
H72A H 0.8661 0.1341 0.3715 0.073 Uiso 1 1 calc R . .
C73 C 0.6980(7) -0.0217(6) 0.3866(4) 0.051(2) Uani 1 1 d . . .
C74 C 0.6437(7) 0.0583(7) 0.3710(4) 0.062(3) Uani 1 1 d . . .
H74A H 0.6459 0.0874 0.3359 0.074 Uiso 1 1 calc R . .
C75 C 0.5846(9) 0.0948(8) 0.4103(6) 0.081(3) Uani 1 1 d . . .
H75A H 0.5483 0.1495 0.4003 0.098 Uiso 1 1 calc R . .
C76 C 0.5770(10) 0.0571(8) 0.4599(5) 0.081(4) Uani 1 1 d . . .
H76A H 0.5362 0.0840 0.4843 0.097 Uiso 1 1 calc R . .
C77 C 0.6317(11) -0.0242(9) 0.4751(5) 0.091(4) Uani 1 1 d . . .
H77A H 0.6280 -0.0522 0.5103 0.109 Uiso 1 1 calc R . .
C78 C 0.6918(8) -0.0643(7) 0.4386(4) 0.068(3) Uani 1 1 d . . .
H78A H 0.7274 -0.1191 0.4489 0.082 Uiso 1 1 calc R . .
C79 C 0.7154(7) -0.1157(6) 0.2983(4) 0.051(2) Uani 1 1 d . . .
C80 C 0.6407(9) -0.1445(8) 0.3203(5) 0.081(4) Uani 1 1 d . . .
H80A H 0.6179 -0.1353 0.3545 0.097 Uiso 1 1 calc R . .
C81 C 0.5998(10) -0.1881(10) 0.2898(6) 0.099(5) Uani 1 1 d . . .
H81A H 0.5519 -0.2098 0.3050 0.119 Uiso 1 1 calc R . .
C82 C 0.6285(11) -0.1987(9) 0.2402(6) 0.096(4) Uani 1 1 d . . .
H82A H 0.6014 -0.2282 0.2211 0.115 Uiso 1 1 calc R . .
C83 C 0.7007(12) -0.1650(8) 0.2163(5) 0.093(4) Uani 1 1 d . . .
H83A H 0.7186 -0.1687 0.1806 0.112 Uiso 1 1 calc R . .
C84 C 0.7434(9) -0.1267(7) 0.2472(4) 0.069(3) Uani 1 1 d . . .
H84A H 0.7936 -0.1076 0.2326 0.083 Uiso 1 1 calc R . .
C85 C 0.8711(7) -0.1547(6) 0.3782(4) 0.051(2) Uani 1 1 d . . .
C86 C 0.9428(9) -0.1377(7) 0.4049(5) 0.076(3) Uani 1 1 d . . .
H86A H 0.9433 -0.0837 0.4014 0.091 Uiso 1 1 calc R . .
C87 C 1.0140(10) -0.1998(9) 0.4369(5) 0.092(4) Uani 1 1 d . . .
H87A H 1.0625 -0.1877 0.4543 0.111 Uiso 1 1 calc R . .
C88 C 1.0125(11) -0.2784(10) 0.4426(6) 0.109(5) Uani 1 1 d . . .
H88A H 1.0584 -0.3200 0.4653 0.131 Uiso 1 1 calc R . .
C89 C 0.9420(13) -0.2970(9) 0.4142(7) 0.120(6) Uani 1 1 d . . .
H89A H 0.9434 -0.3511 0.4157 0.144 Uiso 1 1 calc R . .
C90 C 0.8702(9) -0.2330(7) 0.3840(6) 0.093(4) Uani 1 1 d . . .
H90A H 0.8202 -0.2443 0.3674 0.112 Uiso 1 1 calc R . .
C91 C 1.2773(6) -0.0254(6) 0.1836(4) 0.055(2) Uani 1 1 d . . .
C92 C 1.2629(9) 0.0473(8) 0.1483(5) 0.080(3) Uani 1 1 d . . .
H92A H 1.2058 0.0895 0.1484 0.096 Uiso 1 1 calc R . .
C93 C 1.3330(12) 0.0580(10) 0.1125(6) 0.098(4) Uani 1 1 d . . .
H93A H 1.3237 0.1081 0.0890 0.118 Uiso 1 1 calc R . .
C94 C 1.4138(11) -0.0023(12) 0.1110(6) 0.096(5) Uani 1 1 d . . .
H94A H 1.4608 0.0062 0.0867 0.115 Uiso 1 1 calc R . .
C95 C 1.4288(9) -0.0763(12) 0.1446(6) 0.096(5) Uani 1 1 d . . .
H95A H 1.4837 -0.1194 0.1420 0.115 Uiso 1 1 calc R . .
C96 C 1.3627(8) -0.0865(8) 0.1820(5) 0.077(3) Uani 1 1 d . . .
H96A H 1.3751 -0.1355 0.2071 0.093 Uiso 1 1 calc R . .
C97 C 1.2543(7) -0.0432(7) 0.2993(4) 0.057(2) Uani 1 1 d . . .
C98 C 1.2404(8) 0.0248(7) 0.3228(4) 0.065(3) Uani 1 1 d . . .
H98A H 1.1930 0.0733 0.3086 0.079 Uiso 1 1 calc R . .
C99 C 1.2982(10) 0.0203(10) 0.3682(5) 0.090(4) Uani 1 1 d . . .
H99A H 1.2903 0.0664 0.3836 0.108 Uiso 1 1 calc R . .
C100 C 1.3650(9) -0.0501(12) 0.3894(5) 0.100(5) Uani 1 1 d . . .
H10B H 1.4036 -0.0520 0.4192 0.120 Uiso 1 1 calc R . .
C101 C 1.3776(10) -0.1202(11) 0.3677(5) 0.107(5) Uani 1 1 d . . .
H10C H 1.4226 -0.1693 0.3836 0.129 Uiso 1 1 calc R . .
C102 C 1.3230(8) -0.1160(8) 0.3228(4) 0.080(4) Uani 1 1 d . . .
H10D H 1.3317 -0.1624 0.3076 0.096 Uiso 1 1 calc R . .
C103 C 1.1676(7) -0.1316(6) 0.2392(5) 0.063(3) Uani 1 1 d . . .
C104 C 1.1787(14) -0.1687(10) 0.1944(6) 0.126(6) Uani 1 1 d . . .
H10E H 1.2009 -0.1452 0.1621 0.151 Uiso 1 1 calc R . .
C105 C 1.155(2) -0.2452(14) 0.1976(10) 0.190(12) Uani 1 1 d . . .
H10F H 1.1602 -0.2702 0.1674 0.228 Uiso 1 1 calc R . .
C106 C 1.1281(18) -0.2769(12) 0.2437(10) 0.153(9) Uani 1 1 d . . .
H10G H 1.1227 -0.3295 0.2473 0.184 Uiso 1 1 calc R . .
C107 C 1.1071(13) -0.2401(11) 0.2861(8) 0.123(6) Uani 1 1 d . . .
H10H H 1.0790 -0.2633 0.3162 0.148 Uiso 1 1 calc R . .
C108 C 1.1272(10) -0.1664(8) 0.2859(6) 0.092(4) Uani 1 1 d . . .
H10I H 1.1141 -0.1408 0.3160 0.110 Uiso 1 1 calc R . .
P7 P 0.6880(2) -0.26076(19) 0.05824(14) 0.0716(8) Uani 1 1 d . . .
F1 F 0.7431(8) -0.2005(7) 0.0710(4) 0.143(3) Uiso 1 1 d . . .
F2 F 0.7795(11) -0.2995(10) 0.0277(6) 0.207(6) Uiso 1 1 d . . .
F3 F 0.5937(11) -0.2118(9) 0.0788(6) 0.203(5) Uiso 1 1 d . . .
F4 F 0.6563(11) -0.1983(9) 0.0022(6) 0.207(6) Uiso 1 1 d . . .
F5 F 0.7264(12) -0.3196(10) 0.1086(7) 0.225(6) Uiso 1 1 d . . .
F6 F 1.4165(11) 0.3005(10) 0.5690(6) 0.210(6) Uiso 1 1 d . . .
P8 P 1.4056(3) 0.2857(2) 0.51074(16) 0.0818(9) Uani 1 1 d . . .
F7 F 1.4372(10) 0.1920(9) 0.5398(6) 0.193(5) Uiso 1 1 d . . .
F8 F 1.2963(10) 0.2922(8) 0.5181(6) 0.181(5) Uiso 1 1 d . . .
F9 F 1.5144(11) 0.2728(9) 0.5041(6) 0.195(5) Uiso 1 1 d . . .
F10 F 1.4001(11) 0.2579(10) 0.4555(6) 0.210(6) Uiso 1 1 d . . .
F11 F 0.6352(11) -0.3201(9) 0.0457(6) 0.205(6) Uiso 1 1 d . . .
F12 F 1.3812(15) 0.3750(14) 0.4851(8) 0.283(9) Uiso 1 1 d . . .
C109 C 1.187(2) 0.498(2) 0.4136(13) 0.112(10) Uiso 0.50 1 d P . .
H10J H 1.2410 0.4528 0.4315 0.134 Uiso 0.50 1 calc PR . .
H10K H 1.1909 0.5460 0.4262 0.134 Uiso 0.50 1 calc PR . .
Cl3 Cl 1.0954(8) 0.4798(7) 0.4392(5) 0.146(4) Uiso 0.50 1 d P . .
Cl4 Cl 1.2097(10) 0.5111(9) 0.3518(6) 0.182(5) Uiso 0.50 1 d P . .
C110 C 0.239(4) 0.485(3) 0.1704(17) 0.185(19) Uiso 0.50 1 d PD . .
H11J H 0.1911 0.4842 0.1443 0.222 Uiso 0.50 1 calc PR . .
H11K H 0.2955 0.4385 0.1693 0.222 Uiso 0.50 1 calc PR . .
Cl5 Cl 0.265(2) 0.5587(18) 0.1541(11) 0.326(12) Uiso 0.50 1 d PD . .
Cl6 Cl 0.2022(18) 0.4771(15) 0.2237(11) 0.299(10) Uiso 0.50 1 d PD . .

loop_
_atom_site_aniso_label
_atom_site_aniso_U_11
_atom_site_aniso_U_22
_atom_site_aniso_U_33
_atom_site_aniso_U_23
_atom_site_aniso_U_13
_atom_site_aniso_U_12
Pt1 0.03551(16) 0.03198(16) 0.03255(16) -0.00361(12) 0.00050(12) -0.00847(12)
Pt2 0.04225(18) 0.03980(18) 0.03383(17) -0.00531(13) -0.00022(13) -0.01207(14)
Hg1 0.0537(2) 0.0489(2) 0.0451(2) -0.00024(15) 0.00408(15) -0.01941(16)
Hg2 0.03889(18) 0.0502(2) 0.0502(2) -0.00601(16) 0.00158(14) -0.00613(15)
S1 0.0424(11) 0.0437(12) 0.0352(10) -0.0049(9) 0.0042(8) -0.0142(9)
S2 0.0386(10) 0.0422(11) 0.0354(10) -0.0047(8) 0.0011(8) -0.0143(9)
Cl1 0.0529(13) 0.0615(14) 0.0497(13) -0.0126(11) 0.0052(10) -0.0193(11)
Cl2 0.0486(12) 0.0742(16) 0.0470(12) -0.0110(11) 0.0024(10) -0.0185(11)
P1 0.0377(11) 0.0350(11) 0.0416(12) -0.0029(9) -0.0021(9) -0.0084(9)
P2 0.0480(12) 0.0350(11) 0.0349(11) -0.0044(9) 0.0030(9) -0.0128(9)
P3 0.0519(13) 0.0433(13) 0.0436(12) -0.0033(10) -0.0062(10) -0.0173(10)
P4 0.0530(14) 0.0520(14) 0.0443(13) -0.0135(11) 0.0072(11) -0.0131(11)
P5 0.0490(13) 0.0476(13) 0.0422(12) -0.0017(10) 0.0042(10) -0.0169(11)
P6 0.0412(12) 0.0543(14) 0.0471(13) -0.0052(11) 0.0026(10) -0.0071(11)
C1 0.040(4) 0.039(4) 0.043(5) -0.010(4) 0.002(4) -0.011(4)
C2 0.051(5) 0.048(5) 0.059(6) -0.004(4) -0.007(4) -0.010(4)
C3 0.061(6) 0.036(5) 0.079(7) -0.015(5) 0.008(5) -0.009(4)
C4 0.064(7) 0.064(7) 0.068(7) -0.026(5) 0.006(5) -0.022(6)
C5 0.067(6) 0.073(7) 0.058(6) -0.026(5) 0.003(5) -0.032(6)
C6 0.046(5) 0.058(6) 0.048(5) -0.011(4) 0.005(4) -0.014(4)
C7 0.038(4) 0.040(5) 0.055(5) -0.006(4) 0.000(4) -0.001(4)
C8 0.054(6) 0.042(5) 0.069(6) -0.008(5) 0.002(5) -0.007(4)
C9 0.084(8) 0.037(6) 0.102(9) -0.002(6) 0.005(7) -0.006(5)
C10 0.087(9) 0.056(7) 0.097(10) 0.004(7) -0.018(7) 0.017(7)
C11 0.057(7) 0.068(8) 0.115(11) 0.000(7) -0.029(7) 0.002(6)
C12 0.044(5) 0.061(7) 0.083(8) -0.013(6) -0.005(5) -0.006(5)
C13 0.038(4) 0.049(5) 0.045(5) 0.000(4) -0.001(4) -0.014(4)
C14 0.075(7) 0.070(7) 0.055(6) -0.006(5) 0.007(5) -0.036(6)
C15 0.108(10) 0.102(10) 0.078(9) 0.014(8) -0.004(8) -0.070(9)
C16 0.091(10) 0.174(16) 0.063(8) -0.022(9) 0.025(7) -0.069(11)
C17 0.073(8) 0.103(10) 0.083(9) -0.025(8) 0.032(7) -0.029(7)
C18 0.062(6) 0.066(7) 0.061(6) -0.014(5) 0.016(5) -0.017(5)
C19 0.051(5) 0.038(5) 0.037(4) -0.001(4) 0.001(4) -0.017(4)
C20 0.065(6) 0.055(6) 0.040(5) -0.012(4) -0.001(4) -0.015(5)
C21 0.075(7) 0.072(7) 0.043(5) -0.017(5) -0.006(5) -0.018(6)
C22 0.081(8) 0.081(8) 0.049(6) -0.007(6) -0.023(5) -0.016(6)
C23 0.075(7) 0.065(7) 0.061(7) -0.007(5) -0.020(6) -0.012(6)
C24 0.057(6) 0.045(5) 0.053(6) -0.006(4) -0.005(4) -0.007(4)
C25 0.049(5) 0.045(5) 0.031(4) -0.002(4) 0.008(4) -0.007(4)
C26 0.055(5) 0.044(5) 0.054(5) -0.001(4) 0.014(4) -0.016(4)
C27 0.058(6) 0.048(6) 0.078(7) -0.014(5) 0.005(5) -0.002(5)
C28 0.053(7) 0.077(8) 0.096(9) -0.026(7) 0.015(6) 0.009(6)
C29 0.058(7) 0.088(10) 0.137(13) -0.023(9) 0.036(8) -0.021(7)
C30 0.062(7) 0.061(7) 0.100(9) -0.010(6) 0.031(6) -0.024(6)
C31 0.054(5) 0.033(4) 0.044(5) -0.007(4) 0.005(4) -0.016(4)
C32 0.051(5) 0.042(5) 0.051(5) 0.001(4) -0.003(4) -0.013(4)
C33 0.088(8) 0.034(5) 0.072(7) -0.007(5) -0.010(6) -0.015(5)
C34 0.102(9) 0.040(6) 0.087(9) 0.003(6) 0.000(7) -0.027(6)
C35 0.128(11) 0.062(7) 0.060(7) 0.005(6) 0.013(7) -0.044(7)
C36 0.091(8) 0.048(6) 0.047(5) -0.003(4) 0.007(5) -0.024(5)
C37 0.072(7) 0.046(5) 0.051(6) -0.008(4) 0.005(5) -0.018(5)
C38 0.094(9) 0.066(7) 0.085(8) -0.024(6) 0.006(7) -0.030(7)
C39 0.146(14) 0.057(8) 0.140(14) -0.035(9) 0.000(12) -0.039(9)
C40 0.154(17) 0.045(8) 0.147(16) 0.008(9) 0.006(13) -0.005(9)
C41 0.115(12) 0.063(9) 0.110(12) 0.017(8) -0.003(9) 0.001(8)
C42 0.093(9) 0.057(7) 0.072(8) 0.004(6) -0.011(7) -0.014(6)
C43 0.054(6) 0.058(6) 0.055(6) 0.004(5) -0.006(4) -0.030(5)
C44 0.057(6) 0.063(7) 0.076(7) -0.001(6) -0.002(5) -0.009(5)
C45 0.061(7) 0.096(10) 0.095(10) -0.002(8) 0.023(7) -0.024(7)
C46 0.095(10) 0.126(12) 0.101(11) -0.049(10) 0.057(9) -0.069(10)
C47 0.077(8) 0.106(10) 0.060(7) -0.004(7) 0.012(6) -0.046(8)
C48 0.064(7) 0.082(8) 0.064(7) 0.001(6) -0.002(5) -0.033(6)
C49 0.061(6) 0.051(6) 0.054(6) -0.006(4) -0.019(5) -0.015(5)
C50 0.080(7) 0.058(6) 0.054(6) -0.003(5) -0.011(5) -0.014(6)
C51 0.119(12) 0.097(10) 0.059(8) 0.007(7) -0.020(8) -0.020(9)
C52 0.123(12) 0.098(11) 0.090(10) -0.001(8) -0.060(9) -0.019(10)
C53 0.114(11) 0.085(10) 0.118(12) -0.004(9) -0.057(10) -0.041(9)
C54 0.092(9) 0.064(7) 0.091(9) 0.009(6) -0.037(7) -0.033(7)
C55 0.069(7) 0.071(7) 0.049(6) -0.024(5) 0.008(5) -0.025(6)
C56 0.088(8) 0.067(7) 0.068(7) -0.022(6) 0.015(6) -0.021(6)
C57 0.146(14) 0.098(11) 0.069(8) -0.043(8) -0.003(8) -0.051(10)
C58 0.176(17) 0.096(12) 0.082(10) -0.043(9) 0.020(10) -0.069(12)
C59 0.141(14) 0.063(9) 0.134(14) -0.040(9) 0.032(12) -0.024(9)
C60 0.099(9) 0.064(8) 0.088(9) -0.036(7) -0.001(7) -0.014(7)
C61 0.056(6) 0.059(6) 0.063(6) -0.023(5) 0.004(5) -0.008(5)
C62 0.071(7) 0.069(7) 0.077(8) -0.025(6) -0.002(6) -0.002(6)
C63 0.080(9) 0.089(9) 0.083(9) -0.026(7) -0.015(7) 0.013(7)
C64 0.056(8) 0.130(14) 0.136(15) -0.059(12) -0.015(9) 0.013(8)
C65 0.051(7) 0.125(13) 0.127(13) -0.038(11) 0.007(8) -0.012(8)
C66 0.070(8) 0.084(8) 0.083(8) -0.031(7) 0.004(6) -0.017(6)
C67 0.054(6) 0.081(7) 0.043(5) -0.017(5) 0.010(4) -0.029(5)
C68 0.081(8) 0.090(9) 0.061(7) -0.029(6) 0.021(6) -0.016(7)
C69 0.104(10) 0.123(12) 0.042(6) -0.013(7) 0.026(6) -0.043(9)
C70 0.086(9) 0.103(11) 0.060(7) -0.002(7) 0.009(6) -0.037(8)
C71 0.104(10) 0.064(7) 0.064(7) -0.001(6) -0.004(7) -0.023(7)
C72 0.072(7) 0.059(6) 0.054(6) -0.012(5) 0.003(5) -0.022(5)
C73 0.051(5) 0.062(6) 0.043(5) -0.003(4) 0.001(4) -0.024(5)
C74 0.053(6) 0.066(7) 0.061(6) -0.007(5) 0.011(5) -0.013(5)
C75 0.068(7) 0.068(8) 0.100(10) -0.017(7) 0.004(7) -0.006(6)
C76 0.098(9) 0.085(9) 0.053(7) -0.017(6) 0.021(6) -0.016(7)
C77 0.117(11) 0.105(11) 0.046(6) -0.008(7) 0.015(7) -0.032(9)
C78 0.085(8) 0.059(6) 0.051(6) -0.009(5) 0.017(5) -0.009(6)
C79 0.049(5) 0.048(5) 0.054(6) -0.001(4) -0.003(4) -0.016(4)
C80 0.080(8) 0.114(10) 0.068(7) -0.029(7) 0.008(6) -0.051(8)
C81 0.092(10) 0.126(12) 0.109(11) -0.048(10) 0.012(8) -0.063(9)
C82 0.104(11) 0.087(10) 0.100(11) -0.037(8) -0.026(9) -0.021(8)
C83 0.140(13) 0.079(9) 0.071(8) -0.020(7) -0.002(8) -0.044(9)
C84 0.099(9) 0.060(7) 0.060(7) -0.012(5) 0.013(6) -0.040(6)
C85 0.052(5) 0.054(6) 0.046(5) -0.006(4) 0.005(4) -0.017(4)
C86 0.081(8) 0.067(7) 0.074(8) 0.006(6) -0.014(6) -0.024(6)
C87 0.090(9) 0.096(10) 0.084(9) 0.009(8) -0.031(7) -0.031(8)
C88 0.100(11) 0.090(11) 0.101(11) 0.035(9) -0.030(9) -0.006(9)
C89 0.139(14) 0.060(8) 0.148(15) 0.023(9) -0.048(12) -0.030(9)
C90 0.077(8) 0.059(7) 0.132(12) 0.018(7) -0.036(8) -0.022(6)
C91 0.039(5) 0.069(7) 0.051(5) -0.015(5) 0.001(4) -0.006(4)
C92 0.086(8) 0.071(8) 0.077(8) 0.003(6) 0.025(7) -0.023(7)
C93 0.122(12) 0.095(10) 0.089(10) -0.013(8) 0.037(9) -0.055(10)
C94 0.082(10) 0.166(16) 0.072(9) -0.059(10) 0.036(7) -0.066(11)
C95 0.056(7) 0.157(15) 0.077(9) -0.042(10) 0.019(6) -0.025(8)
C96 0.052(6) 0.094(9) 0.074(8) -0.018(7) 0.014(5) -0.003(6)
C97 0.046(5) 0.072(7) 0.041(5) -0.004(5) 0.002(4) -0.005(5)
C98 0.063(6) 0.077(8) 0.056(6) -0.008(6) 0.002(5) -0.024(6)
C99 0.086(9) 0.132(13) 0.071(8) -0.032(8) 0.011(7) -0.055(9)
C100 0.060(8) 0.172(16) 0.056(7) -0.027(9) 0.000(6) -0.014(9)
C101 0.079(9) 0.142(14) 0.062(8) -0.020(9) -0.018(7) 0.027(9)
C102 0.072(7) 0.093(9) 0.051(6) -0.014(6) 0.000(5) 0.011(6)
C103 0.053(6) 0.054(6) 0.077(7) -0.005(5) 0.011(5) -0.014(5)
C104 0.21(2) 0.125(13) 0.084(10) -0.051(10) 0.038(11) -0.098(14)
C105 0.32(3) 0.16(2) 0.16(2) -0.063(16) 0.08(2) -0.17(2)
C106 0.24(3) 0.107(14) 0.164(19) -0.055(14) 0.057(18) -0.116(16)
C107 0.157(16) 0.108(13) 0.119(14) 0.001(11) 0.038(12) -0.076(12)
C108 0.102(10) 0.066(8) 0.102(10) -0.016(7) 0.033(8) -0.020(7)
P7 0.079(2) 0.0577(17) 0.075(2) -0.0145(15) -0.0117(16) -0.0131(15)
P8 0.072(2) 0.078(2) 0.090(2) -0.0141(19) 0.0001(18) -0.0165(17)

loop_
_atom_type_symbol
_atom_type_description
_atom_type_scat_dispersion_real
_atom_type_scat_dispersion_imag
_atom_type_scat_source
C C 0.0033 0.0016 'International Tables Vol C Tables 4.2.6.8 and 6.1.1.4'
H H 0.0000 0.0000 'International Tables Vol C Tables 4.2.6.8 and 6.1.1.4'
F F 0.0171 0.0103 'International Tables Vol C Tables 4.2.6.8 and 6.1.1.4'
P P 0.1023 0.0942 'International Tables Vol C Tables 4.2.6.8 and 6.1.1.4'
S S 0.1246 0.1234 'International Tables Vol C Tables 4.2.6.8 and 6.1.1.4'
Pt Pt -1.7033 8.3905 'International Tables Vol C Tables 4.2.6.8 and 6.1.1.4'
Hg Hg -2.3894 9.2266 'International Tables Vol C Tables 4.2.6.8 and 6.1.1.4'
Cl Cl 0.1484 0.1585 'International Tables Vol C Tables 4.2.6.8 and 6.1.1.4'

loop_
_geom_angle_atom_site_label_1
_geom_angle_atom_site_label_2
_geom_angle_atom_site_label_3
_geom_angle
_geom_angle_site_symmetry_1
_geom_angle_site_symmetry_3
_geom_angle_publ_flag
P1 Pt1 P2 97.21(8) . . ?
P1 Pt1 S1 92.94(7) . . ?
P2 Pt1 S1 168.66(7) . . ?
P1 Pt1 S2 175.66(7) . . ?
P2 Pt1 S2 86.85(7) . . ?
S1 Pt1 S2 82.88(7) . . ?
P3 Pt2 P4 97.79(9) . . ?
P3 Pt2 S2 90.97(8) . . ?
P4 Pt2 S2 168.50(8) . . ?
P3 Pt2 S1 173.56(8) . . ?
P4 Pt2 S1 88.41(8) . . ?
S2 Pt2 S1 82.65(7) . . ?
P5 Hg1 S1 131.60(8) . . ?
P5 Hg1 Cl1 106.98(8) . . ?
S1 Hg1 Cl1 110.60(7) . . ?
P5 Hg1 Cl2 107.25(8) . . ?
S1 Hg1 Cl2 102.82(8) . . ?
Cl1 Hg1 Cl2 89.02(7) . . ?
S2 Hg2 P6 158.16(8) . . ?
S2 Hg2 Cl1 102.94(7) . . ?
P6 Hg2 Cl1 95.26(8) . . ?
S2 Hg2 Cl2 106.75(7) . . ?
P6 Hg2 Cl2 86.94(8) . . ?
Cl1 Hg2 Cl2 83.85(7) . . ?
Pt1 S1 Pt2 90.95(7) . . ?
Pt1 S1 Hg1 101.25(8) . . ?
Pt2 S1 Hg1 109.42(8) . . ?
Pt2 S2 Pt1 91.00(7) . . ?
Pt2 S2 Hg2 105.28(8) . . ?
Pt1 S2 Hg2 109.87(8) . . ?
Hg1 Cl1 Hg2 81.72(7) . . ?
Hg1 Cl2 Hg2 80.52(6) . . ?
C1 P1 C7 110.0(4) . . ?
C1 P1 C13 102.8(4) . . ?
C7 P1 C13 100.7(4) . . ?
C1 P1 Pt1 110.8(3) . . ?
C7 P1 Pt1 113.9(3) . . ?
C13 P1 Pt1 117.7(3) . . ?
C25 P2 C19 103.8(4) . . ?
C25 P2 C31 106.8(4) . . ?
C19 P2 C31 101.0(4) . . ?
C25 P2 Pt1 109.8(3) . . ?
C19 P2 Pt1 121.7(3) . . ?
C31 P2 Pt1 112.5(3) . . ?
C49 P3 C43 102.2(5) . . ?
C49 P3 C37 109.0(5) . . ?
C43 P3 C37 103.2(4) . . ?
C49 P3 Pt2 113.6(3) . . ?
C43 P3 Pt2 114.1(3) . . ?
C37 P3 Pt2 113.6(4) . . ?
C61 P4 C55 102.6(5) . . ?
C61 P4 C67 106.9(5) . . ?
C55 P4 C67 100.7(5) . . ?
C61 P4 Pt2 108.5(3) . . ?
C55 P4 Pt2 121.9(3) . . ?
C67 P4 Pt2 114.8(3) . . ?
C79 P5 C73 109.3(4) . . ?
C79 P5 C85 105.5(4) . . ?
C73 P5 C85 106.5(4) . . ?
C79 P5 Hg1 113.5(3) . . ?
C73 P5 Hg1 106.1(3) . . ?
C85 P5 Hg1 115.6(3) . . ?
C103 P6 C97 107.0(5) . . ?
C103 P6 C91 109.5(5) . . ?
C97 P6 C91 104.3(4) . . ?
C103 P6 Hg2 109.8(3) . . ?
C97 P6 Hg2 113.9(3) . . ?
C91 P6 Hg2 112.1(3) . . ?
C6 C1 C2 118.0(8) . . ?
C6 C1 P1 125.6(7) . . ?
C2 C1 P1 116.3(7) . . ?
C3 C2 C1 120.8(9) . . ?
C4 C3 C2 120.8(10) . . ?
C3 C4 C5 119.2(10) . . ?
C4 C5 C6 121.9(10) . . ?
C5 C6 C1 119.3(9) . . ?
C12 C7 C8 119.4(9) . . ?
C12 C7 P1 121.5(7) . . ?
C8 C7 P1 119.1(7) . . ?
C9 C8 C7 119.8(10) . . ?
C8 C9 C10 120.2(11) . . ?
C11 C10 C9 119.6(10) . . ?
C10 C11 C12 120.7(11) . . ?
C11 C12 C7 120.2(11) . . ?
C18 C13 C14 118.0(9) . . ?
C18 C13 P1 118.9(7) . . ?
C14 C13 P1 122.9(7) . . ?
C15 C14 C13 121.5(11) . . ?
C16 C15 C14 117.6(12) . . ?
C15 C16 C17 122.9(12) . . ?
C18 C17 C16 116.6(12) . . ?
C13 C18 C17 123.3(11) . . ?
C20 C19 C24 118.2(8) . . ?
C20 C19 P2 122.8(7) . . ?
C24 C19 P2 119.0(7) . . ?
C19 C20 C21 121.0(9) . . ?
C22 C21 C20 119.9(10) . . ?
C23 C22 C21 121.0(10) . . ?
C22 C23 C24 119.1(10) . . ?
C19 C24 C23 120.7(9) . . ?
C30 C25 C26 118.3(9) . . ?
C30 C25 P2 123.4(7) . . ?
C26 C25 P2 118.2(7) . . ?
C27 C26 C25 121.2(9) . . ?
C26 C27 C28 120.5(10) . . ?
C27 C28 C29 119.7(10) . . ?
C28 C29 C30 120.3(11) . . ?
C25 C30 C29 119.8(11) . . ?
C36 C31 C32 117.8(8) . . ?
C36 C31 P2 120.5(7) . . ?
C32 C31 P2 121.7(7) . . ?
C31 C32 C33 121.1(9) . . ?
C32 C33 C34 119.3(10) . . ?
C35 C34 C33 119.2(10) . . ?
C34 C35 C36 121.3(11) . . ?
C31 C36 C35 121.2(10) . . ?
C38 C37 C42 120.2(11) . . ?
C38 C37 P3 124.2(9) . . ?
C42 C37 P3 115.7(8) . . ?
C37 C38 C39 120.0(13) . . ?
C40 C39 C38 119.0(14) . . ?
C41 C40 C39 120.8(13) . . ?
C40 C41 C42 119.0(15) . . ?
C37 C42 C41 120.5(13) . . ?
C44 C43 C48 116.2(10) . . ?
C44 C43 P3 123.3(8) . . ?
C48 C43 P3 120.4(8) . . ?
C45 C44 C43 123.3(11) . . ?
C46 C45 C44 119.4(13) . . ?
C45 C46 C47 121.2(12) . . ?
C48 C47 C46 119.3(12) . . ?
C47 C48 C43 120.7(12) . . ?
C50 C49 C54 119.5(9) . . ?
C50 C49 P3 118.8(8) . . ?
C54 C49 P3 121.6(8) . . ?
C49 C50 C51 119.7(12) . . ?
C50 C51 C52 119.0(13) . . ?
C53 C52 C51 121.5(12) . . ?
C52 C53 C54 119.5(13) . . ?
C53 C54 C49 120.5(12) . . ?
C56 C55 C60 117.5(10) . . ?
C56 C55 P4 121.3(9) . . ?
C60 C55 P4 121.1(9) . . ?
C57 C56 C55 122.6(13) . . ?
C58 C57 C56 121.0(15) . . ?
C57 C58 C59 118.2(13) . . ?
C60 C59 C58 121.7(15) . . ?
C59 C60 C55 118.7(13) . . ?
C62 C61 C66 117.4(11) . . ?
C62 C61 P4 119.0(9) . . ?
C66 C61 P4 123.1(9) . . ?
C61 C62 C63 120.5(13) . . ?
C64 C63 C62 118.9(14) . . ?
C63 C64 C65 123.0(13) . . ?
C66 C65 C64 117.7(14) . . ?
C65 C66 C61 122.3(13) . . ?
C72 C67 C68 117.8(10) . . ?
C72 C67 P4 119.8(7) . . ?
C68 C67 P4 122.4(9) . . ?
C69 C68 C67 120.6(12) . . ?
C70 C69 C68 120.8(12) . . ?
C69 C70 C71 121.5(12) . . ?
C70 C71 C72 118.8(12) . . ?
C67 C72 C71 120.5(10) . . ?
C74 C73 C78 120.3(9) . . ?
C74 C73 P5 118.7(7) . . ?
C78 C73 P5 121.0(8) . . ?
C73 C74 C75 117.3(10) . . ?
C76 C75 C74 124.4(12) . . ?
C75 C76 C77 117.8(12) . . ?
C78 C77 C76 121.0(11) . . ?
C73 C78 C77 119.1(11) . . ?
C84 C79 C80 118.8(10) . . ?
C84 C79 P5 120.4(8) . . ?
C80 C79 P5 120.7(8) . . ?
C79 C80 C81 118.9(11) . . ?
C82 C81 C80 121.3(13) . . ?
C81 C82 C83 119.8(13) . . ?
C84 C83 C82 118.4(13) . . ?
C79 C84 C83 122.6(11) . . ?
C90 C85 C86 119.2(10) . . ?
C90 C85 P5 122.3(8) . . ?
C86 C85 P5 118.4(8) . . ?
C85 C86 C87 120.9(11) . . ?
C88 C87 C86 119.5(13) . . ?
C87 C88 C89 120.3(12) . . ?
C90 C89 C88 118.4(13) . . ?
C85 C90 C89 121.5(12) . . ?
C92 C91 C96 118.3(10) . . ?
C92 C91 P6 120.0(8) . . ?
C96 C91 P6 121.4(9) . . ?
C91 C92 C93 119.7(12) . . ?
C94 C93 C92 120.7(14) . . ?
C93 C94 C95 120.8(13) . . ?
C96 C95 C94 119.1(14) . . ?
C95 C96 C91 121.2(13) . . ?
C98 C97 C102 119.1(10) . . ?
C98 C97 P6 120.7(8) . . ?
C102 C97 P6 120.0(9) . . ?
C97 C98 C99 119.5(12) . . ?
C100 C99 C98 120.2(14) . . ?
C99 C100 C101 121.3(13) . . ?
C102 C101 C100 118.9(13) . . ?
C101 C102 C97 120.9(13) . . ?
C104 C103 C108 118.0(12) . . ?
C104 C103 P6 121.0(10) . . ?
C108 C103 P6 120.6(9) . . ?
C103 C104 C105 119.7(15) . . ?
C106 C105 C104 118.0(19) . . ?
C105 C106 C107 124.6(18) . . ?
C106 C107 C108 120.1(15) . . ?
C107 C108 C103 118.9(13) . . ?
F5 P7 F3 99.4(9) . . ?
F5 P7 F11 87.4(9) . . ?
F3 P7 F11 87.7(8) . . ?
F5 P7 F2 90.7(9) . . ?
F3 P7 F2 169.9(9) . . ?
F11 P7 F2 93.7(8) . . ?
F5 P7 F1 92.4(8) . . ?
F3 P7 F1 92.8(7) . . ?
F11 P7 F1 179.5(8) . . ?
F2 P7 F1 85.8(7) . . ?
F5 P7 F4 174.8(9) . . ?
F3 P7 F4 85.3(8) . . ?
F11 P7 F4 95.1(8) . . ?
F2 P7 F4 84.6(8) . . ?
F1 P7 F4 85.0(7) . . ?
F12 P8 F6 93.8(10) . . ?
F12 P8 F9 92.2(10) . . ?
F6 P8 F9 89.1(8) . . ?
F12 P8 F10 94.1(10) . . ?
F6 P8 F10 172.0(9) . . ?
F9 P8 F10 89.6(8) . . ?
F12 P8 F8 91.7(10) . . ?
F6 P8 F8 91.9(8) . . ?
F9 P8 F8 175.9(8) . . ?
F10 P8 F8 88.9(8) . . ?
F12 P8 F7 176.4(10) . . ?
F6 P8 F7 83.8(8) . . ?
F9 P8 F7 85.0(8) . . ?
F10 P8 F7 88.3(8) . . ?
F8 P8 F7 91.1(7) . . ?
Cl3 C109 Cl4 127(2) . . ?
Cl6 C110 Cl5 113(4) . . ?
C110 Cl5 Cl6 33(2) . . ?
C110 Cl6 Cl5 33(2) . . ?

loop_
_geom_bond_atom_site_label_1
_geom_bond_atom_site_label_2
_geom_bond_distance
_geom_bond_site_symmetry_2
_geom_bond_publ_flag
Pt1 P1 2.292(2) . ?
Pt1 P2 2.304(2) . ?
Pt1 S1 2.361(2) . ?
Pt1 S2 2.377(2) . ?
Pt2 P3 2.300(2) . ?
Pt2 P4 2.321(2) . ?
Pt2 S2 2.366(2) . ?
Pt2 S1 2.383(2) . ?
Hg1 P5 2.450(2) . ?
Hg1 S1 2.453(2) . ?
Hg1 Cl1 2.616(2) . ?
Hg1 Cl2 2.679(2) . ?
Hg2 S2 2.396(2) . ?
Hg2 P6 2.434(2) . ?
Hg2 Cl1 2.775(2) . ?
Hg2 Cl2 2.781(2) . ?
P1 C1 1.810(8) . ?
P1 C7 1.817(9) . ?
P1 C13 1.825(9) . ?
P2 C25 1.818(9) . ?
P2 C19 1.821(9) . ?
P2 C31 1.831(8) . ?
P3 C49 1.807(9) . ?
P3 C43 1.814(10) . ?
P3 C37 1.828(10) . ?
P4 C61 1.818(11) . ?
P4 C55 1.819(10) . ?
P4 C67 1.830(10) . ?
P5 C79 1.800(10) . ?
P5 C73 1.804(10) . ?
P5 C85 1.817(10) . ?
P6 C103 1.775(11) . ?
P6 C97 1.807(10) . ?
P6 C91 1.816(10) . ?
C1 C6 1.401(12) . ?
C1 C2 1.410(12) . ?
C2 C3 1.379(13) . ?
C3 C4 1.362(14) . ?
C4 C5 1.376(15) . ?
C5 C6 1.387(13) . ?
C7 C12 1.399(13) . ?
C7 C8 1.411(13) . ?
C8 C9 1.363(14) . ?
C9 C10 1.423(18) . ?
C10 C11 1.367(18) . ?
C11 C12 1.377(15) . ?
C13 C18 1.367(13) . ?
C13 C14 1.388(13) . ?
C14 C15 1.384(15) . ?
C15 C16 1.38(2) . ?
C16 C17 1.39(2) . ?
C17 C18 1.377(15) . ?
C19 C20 1.384(12) . ?
C19 C24 1.396(12) . ?
C20 C21 1.387(13) . ?
C21 C22 1.370(15) . ?
C22 C23 1.369(15) . ?
C23 C24 1.405(13) . ?
C25 C30 1.387(13) . ?
C25 C26 1.396(12) . ?
C26 C27 1.368(13) . ?
C27 C28 1.369(15) . ?
C28 C29 1.377(17) . ?
C29 C30 1.402(16) . ?
C31 C36 1.369(12) . ?
C31 C32 1.378(12) . ?
C32 C33 1.385(12) . ?
C33 C34 1.394(15) . ?
C34 C35 1.338(16) . ?
C35 C36 1.375(14) . ?
C37 C38 1.360(15) . ?
C37 C42 1.391(15) . ?
C38 C39 1.431(18) . ?
C39 C40 1.39(2) . ?
C40 C41 1.37(2) . ?
C41 C42 1.415(18) . ?
C43 C44 1.383(14) . ?
C43 C48 1.406(14) . ?
C44 C45 1.355(16) . ?
C45 C46 1.335(19) . ?
C46 C47 1.387(19) . ?
C47 C48 1.373(15) . ?
C49 C50 1.397(14) . ?
C49 C54 1.414(14) . ?
C50 C51 1.398(15) . ?
C51 C52 1.41(2) . ?
C52 C53 1.37(2) . ?
C53 C54 1.381(16) . ?
C55 C56 1.390(15) . ?
C55 C60 1.408(16) . ?
C56 C57 1.367(16) . ?
C57 C58 1.36(2) . ?
C58 C59 1.40(2) . ?
C59 C60 1.403(18) . ?
C61 C62 1.375(15) . ?
C61 C66 1.405(15) . ?
C62 C63 1.390(16) . ?
C63 C64 1.35(2) . ?
C64 C65 1.36(2) . ?
C65 C66 1.353(17) . ?
C67 C72 1.373(14) . ?
C67 C68 1.399(13) . ?
C68 C69 1.390(17) . ?
C69 C70 1.308(18) . ?
C70 C71 1.381(17) . ?
C71 C72 1.410(15) . ?
C73 C74 1.367(14) . ?
C73 C78 1.382(13) . ?
C74 C75 1.404(15) . ?
C75 C76 1.305(16) . ?
C76 C77 1.385(18) . ?
C77 C78 1.385(16) . ?
C79 C84 1.359(14) . ?
C79 C80 1.390(14) . ?
C80 C81 1.418(16) . ?
C81 C82 1.323(18) . ?
C82 C83 1.42(2) . ?
C83 C84 1.370(16) . ?
C85 C90 1.349(15) . ?
C85 C86 1.379(14) . ?
C86 C87 1.384(16) . ?
C87 C88 1.357(19) . ?
C88 C89 1.40(2) . ?
C89 C90 1.386(17) . ?
C91 C92 1.362(15) . ?
C91 C96 1.379(14) . ?
C92 C93 1.374(17) . ?
C93 C94 1.33(2) . ?
C94 C95 1.36(2) . ?
C95 C96 1.350(16) . ?
C97 C98 1.377(15) . ?
C97 C102 1.391(14) . ?
C98 C99 1.397(16) . ?
C99 C100 1.34(2) . ?
C100 C101 1.39(2) . ?
C101 C102 1.362(17) . ?
C103 C104 1.376(17) . ?
C103 C108 1.409(16) . ?
C104 C105 1.46(2) . ?
C105 C106 1.29(3) . ?
C106 C107 1.32(2) . ?
C107 C108 1.40(2) . ?
P7 F5 1.462(17) . ?
P7 F3 1.520(15) . ?
P7 F11 1.537(15) . ?
P7 F2 1.555(16) . ?
P7 F1 1.575(11) . ?
P7 F4 1.581(16) . ?
F6 P8 1.537(16) . ?
P8 F12 1.50(2) . ?
P8 F9 1.540(15) . ?
P8 F10 1.552(16) . ?
P8 F8 1.570(14) . ?
P8 F7 1.588(15) . ?
C109 Cl3 1.55(3) . ?
C109 Cl4 1.56(3) . ?
C110 Cl6 1.42(3) . ?
C110 Cl5 1.43(3) . ?
Cl5 Cl6 2.38(4) . ?
